data_1550862
loop_
_publ_author_name
'Al-Terkawi, Abdal-Azim'
'Scholz, Gudrun'
'Prinz, Carsten'
'Emmerling, Franziska'
'Kemnitz, Erhard'

_publ_section_title
;
 Ca-, Sr-, and Ba-Coordination polymers based on anthranilic acid via
 mechanochemistry.
;
_journal_issue 19
_journal_name_full 'Dalton transactions (Cambridge, England : 2003)'
_journal_page_first 6513
_journal_page_last 6521
_journal_paper_doi 10.1039/c9dt00991d
_journal_volume 48
_journal_year 2019
_chemical_compound_source 'Mechanochemical synthesis'
_chemical_formula_moiety 'C14 H18 Ca N2 O7'
_chemical_formula_structural 'Ca-Anthranilate trihydrate'
_chemical_formula_sum 'C14 H18 Ca N2 O7'
_chemical_formula_weight 366.38
_chemical_name_common 'Ca-Anthranilate trihydrate'
_chemical_name_mineral 'Ca-Anthranilate trihydrate'
_space_group_IT_number 60
_space_group_name_Hall '-P 2n 2ab'
_space_group_name_H-M_alt 'P b c n'
_symmetry_cell_setting orthorhombic
_symmetry_Int_Tables_number 60
_symmetry_space_group_name_Hall '-P 2n 2ab'
_symmetry_space_group_name_H-M 'P b c n'
_audit_update_record
;
2019-03-06 deposited with the CCDC.    2019-04-08 downloaded from the CCDC.
;
_cell_angle_alpha 90
_cell_angle_beta 90
_cell_angle_gamma 90
_cell_formula_units_Z 4
_cell_length_a 28.4326(6)
_cell_length_b 7.33162(12)
_cell_length_c 7.92571(13)
_cell_measurement_temperature 293
_cell_volume 1652.17(5)
_computing_cell_refinement 'TOPAS Academic (Coelho, 2007)'
_computing_data_reduction 'DASH (David <i>et al.</i>, 2006)'
_computing_molecular_graphics 'Diamond (Crystal Impact GbR,2014)'
_computing_publication_material 'publCIF (Westrip, 2010)'
_computing_structure_refinement 'TOPAS Academic (Coelho, 2007)'
_computing_structure_solution 'DASH (David <i>et al.</i>, 2006)'
_diffrn_ambient_temperature 293(2)
_diffrn_measurement_device_type 'D8 Discover Bruker'
_diffrn_radiation_probe x-ray
_diffrn_radiation_source 'X-ray tube'
_exptl_absorpt_coefficient_mu 3.642
_exptl_crystal_colour white
_exptl_crystal_density_diffrn 1.473
_exptl_crystal_density_method 'Not Measured'
_exptl_crystal_description powder
_exptl_crystal_F_000 768
_pd_meas_2theta_range_max 66
_pd_meas_2theta_range_min 5.4
_pd_proc_2theta_range_inc 0.009
_pd_proc_info_excluded_regions none
_pd_proc_ls_prof_wR_factor 2.69
_pd_spec_mounting '0.5 mm glass capillary'
_pd_spec_mount_mode transmission
_refine_ls_goodness_of_fit_all 2.31
_refine_ls_R_I_factor 2.213
_cod_data_source_file c9dt00991d2.cif
_cod_data_source_block CaIobPbcn
_cod_depositor_comments 'Adding full bibliography for 1550862--1550864.cif.'
_cod_database_code 1550862

loop_
_space_group_symop_id
_space_group_symop_operation_xyz
1 x,y,z
2 1/2-x,1/2-y,1/2+z
3 1/2+x,1/2-y,-z
4 -x,y,1/2-z
5 -x,-y,-z
6 1/2+x,1/2+y,1/2-z
7 1/2-x,1/2+y,z
8 x,-y,1/2+z

loop_
_atom_site_label
_atom_site_type_symbol
_atom_site_symmetry_multiplicity
_atom_site_fract_x
_atom_site_fract_y
_atom_site_fract_z
_atom_site_occupancy
_atom_site_B_iso_or_equiv
Ca1 Ca 4 0 0.1731 0.25 1 3
O1 O 8 0.06030(17) 0.2177(6) 0.4447(6) 1 3
C1 C 8 0.0738 0.1671 0.5889 1 3
N1 N 8 0.1308 0.467 0.4481 1 3
O2 O 8 0.04810(16) 0.0852(6) 0.6939(5) 1 3
C2 C 8 0.1241 0.2038 0.6378 1 3
C3 C 8 0.1511 0.345 0.5627 1 3
O3w O 4 0 0.5022 0.25 1 3
C4 C 8 0.198 0.3671 0.6139 1 3
O4w O 8 0.04870(18) 0.2685(5) 0.0044(7) 1 3
C5 C 8 0.2179 0.2547 0.7346 1 3
C6 C 8 0.1913 0.1167 0.8103 1 3
C7 C 8 0.145 0.0929 0.7606 1 3
H1 H 8 0.1065 0.421 0.39 1 3
H2 H 8 0.1524 0.526 0.389 1 3
H3 H 8 -0.0057 0.564 0.172 1 3
H4 H 8 0.2152 0.455 0.572 1 3
H5 H 8 0.0533 0.198 -0.083 1 3
H6 H 8 0.0731 0.33 0.008 1 3
H7 H 8 0.2504 0.267 0.77 1 3
H8 H 8 0.2049 0.039 0.894 1 3
H9 H 8 0.1256 -0.002 0.808 1 3

loop_
_diffrn_radiation_type
_diffrn_radiation_wavelength
CuK\a~1~ 1.54056

loop_
_geom_angle_atom_site_label_1
_geom_angle_atom_site_label_2
_geom_angle_atom_site_label_3
_geom_angle
_geom_angle_site_symmetry_1
_geom_angle_site_symmetry_3
_geom_angle_publ_flag
O1 Ca1 O3W 81.93(11) . . yes
O1 Ca1 O4W 93.97(17) . . yes
O1 Ca1 O1 163.86(15) . 4_555 yes
O1 Ca1 O4W 81.49(17) . 4_555 yes
O1 Ca1 O2 114.28(15) . 5_556 yes
O1 Ca1 O2 79.19(15) . 8_554 yes
O3W Ca1 O4W 73.68(9) . . yes
O1 Ca1 O3W 81.93(11) 4_555 . yes
O3W Ca1 O4W 73.68(9) . 4_555 yes
O2 Ca1 O3W 142.79(11) 5_556 . yes
O2 Ca1 O3W 142.79(11) 8_554 . yes
O1 Ca1 O4W 81.49(17) 4_555 . yes
O4W Ca1 O4W 147.36(12) . 4_555 yes
O2 Ca1 O4W 133.63(14) 5_556 . yes
O2 Ca1 O4W 75.97(14) 8_554 . yes
O1 Ca1 O4W 93.97(17) 4_555 4_555 yes
O1 Ca1 O2 79.19(15) 4_555 5_556 yes
O1 Ca1 O2 114.28(15) 4_555 8_554 yes
O2 Ca1 O4W 75.97(14) 5_556 4_555 yes
O2 Ca1 O4W 133.63(14) 8_554 4_555 yes
O2 Ca1 O2 74.42(15) 5_556 8_554 yes
Ca1 O1 C1 141.5(3) . . yes
Ca1 O2 C1 146.8(3) 5_556 . yes
H3 O3W H3 109.00 . 4_555 no
Ca1 O3W H3 125.00 . 4_555 no
Ca1 O3W H3 125.00 . . no
Ca1 O4W H6 126.00 . . no
Ca1 O4W H5 122.00 . . no
H5 O4W H6 103.00 . . no
C3 N1 H2 112.00 . . no
C3 N1 H1 114.00 . . no
O1 C1 O2 124.2(3) . . yes
O1 C1 C2 118.0(2) . . yes
O2 C1 C2 117.8(2) . . yes
H1 N1 H2 117.00 . . no
C1 C2 C3 122.41 . . no
C1 C2 C7 118.56 . . no
C3 C2 C7 119.03 . . no
C2 C3 C4 118.48 . . no
N1 C3 C4 120.39 . . yes
N1 C3 C2 121.01 . . yes
C3 C4 C5 121.32 . . no
C4 C5 C6 120.42 . . no
C5 C6 C7 118.89 . . no
C2 C7 C6 121.85 . . no
C3 C4 H4 120.00 . . no
C5 C4 H4 118.00 . . no
C4 C5 H7 122.00 . . no
C6 C5 H7 117.00 . . no
C5 C6 H8 121.00 . . no
C7 C6 H8 120.00 . . no
C2 C7 H9 117.00 . . no
C6 C7 H9 122.00 . . no

loop_
_geom_bond_atom_site_label_1
_geom_bond_atom_site_label_2
_geom_bond_distance
_geom_bond_site_symmetry_2
_geom_bond_publ_flag
Ca1 O1 2.330(5) . yes
Ca1 O3W 2.4128(1) . yes
Ca1 O4W 2.489(5) . yes
Ca1 O1 2.330(5) 4_555 yes
Ca1 O4W 2.489(5) 4_555 yes
Ca1 O2 2.378(4) 5_556 yes
Ca1 O2 2.378(4) 8_554 yes
O1 C1 1.261(5) . yes
O2 C1 1.260(4) . yes
N1 C3 1.3994(1) . yes
O3W H3 0.7800 . no
O3W H3 0.7800 4_555 no
O4W H5 0.8700 . no
O4W H6 0.8300 . no
N1 H1 0.9000 . no
N1 H2 0.8900 . no
C1 C2 1.5060(1) . no
C2 C7 1.4005(1) . no
C2 C3 1.4196(1) . no
C3 C4 1.4033(1) . no
C4 C5 1.3836(1) . no
C5 C6 1.3984(1) . no
C6 C7 1.3851(1) . no
C4 H4 0.8700 . no
C5 H7 0.9700 . no
C6 H8 0.9600 . no
C7 H9 0.9600 . no

loop_
_geom_hbond_atom_site_label_D
_geom_hbond_atom_site_label_H
_geom_hbond_atom_site_label_A
_geom_hbond_distance_DH
_geom_hbond_distance_HA
_geom_hbond_distance_DA
_geom_hbond_angle_DHA
_geom_hbond_site_symmetry_A
_geom_hbond_publ_flag
N1 H1 O1 0.9000 2.0300 2.713(5) 132.00 . yes
O3W H3 O4W 0.7800 2.2300 2.968(5) 158.00 5_565 yes
O4W H5 O2 0.8700 1.9600 2.804(7) 163.00 1_554 yes
O4W H6 N1 0.8300 2.2700 3.067(5) 163.00 8_564 yes
C7 H9 O2 0.9600 2.4700 2.806(5) 100.00 . yes

loop_
_geom_torsion_atom_site_label_1
_geom_torsion_atom_site_label_2
_geom_torsion_atom_site_label_3
_geom_torsion_atom_site_label_4
_geom_torsion
_geom_torsion_site_symmetry_1
_geom_torsion_publ_flag
O3W Ca1 O1 C1 131.0(5) . no
O4W Ca1 O1 C1 -156.2(5) . no
O4W Ca1 O1 C1 56.4(5) 4_555 no
O2 Ca1 O1 C1 -14.0(5) 5_556 no
O2 Ca1 O1 C1 -81.3(5) 8_554 no
Ca1 O1 C1 O2 -15.4(6) . no
Ca1 O1 C1 C2 163.5(3) . no
Ca1 O2 C1 O1 57.7(6) 5_556 no
Ca1 O2 C1 C2 -121.1(5) 5_556 no
O1 C1 C2 C3 23.9(2) . no
O1 C1 C2 C7 -155.4(2) . no
O2 C1 C2 C3 -157.2(2) . no
O2 C1 C2 C7 23.6(2) . no
C1 C2 C3 N1 5.15 . no
C1 C2 C3 C4 -178.83 . no
C7 C2 C3 N1 -175.57 . no
C7 C2 C3 C4 0.45 . no
C1 C2 C7 C6 179.06 . no
C3 C2 C7 C6 -0.25 . no
N1 C3 C4 C5 176.08 . no
C2 C3 C4 C5 0.03 . no
C3 C4 C5 C6 -0.75 . no
C4 C5 C6 C7 0.94 . no
C5 C6 C7 C2 -0.44 . no
